data_2234071
loop_
_publ_author_name
'Li, Zhe'
'Wang, Yanan'
'Peng, Kesong'
'Chen, Lingzi'
'Chu, Shenghui'

_publ_section_title
;
 (<i>E</i>)-3-(2-Bromophenyl)-1-(3,4-dimethoxyphenyl)prop-2-en-1-one
;
_journal_coeditor_code ZQ2148
_journal_issue 3
_journal_name_full 'Acta Crystallographica Section E'
_journal_page_first o776
_journal_paper_doi 10.1107/S1600536812006046
_journal_volume 68
_journal_year 2012
_chemical_formula_iupac 'C17 H15 Br O3'
_chemical_formula_moiety 'C17 H15 Br O3'
_chemical_formula_sum 'C17 H15 Br O3'
_chemical_formula_weight 347.20
_chemical_name_systematic
;
(<i>E</i>)-3-(2-bromophenyl)-1-(3,4-dimethoxyphenyl)prop-2-en-1-one
;
_space_group_IT_number 2
_symmetry_cell_setting triclinic
_symmetry_space_group_name_Hall '-P 1'
_symmetry_space_group_name_H-M 'P -1'
_atom_sites_solution_hydrogens geom
_atom_sites_solution_primary direct
_atom_sites_solution_secondary difmap
_audit_creation_method SHELXL97
_cell_angle_alpha 91.857(9)
_cell_angle_beta 107.021(9)
_cell_angle_gamma 91.917(9)
_cell_formula_units_Z 4
_cell_length_a 11.574(6)
_cell_length_b 11.781(6)
_cell_length_c 11.877(6)
_cell_measurement_reflns_used 2084
_cell_measurement_temperature 298(2)
_cell_measurement_theta_max 22.057
_cell_measurement_theta_min 2.442
_cell_volume 1546.2(14)
_computing_cell_refinement 'SAINT (Bruker, 2002)'
_computing_data_collection 'SMART (Bruker, 2002)'
_computing_data_reduction 'SAINT (Bruker, 2002)'
_computing_molecular_graphics 'SHELXTL (Sheldrick, 2008)'
_computing_publication_material 'SHELXL97 (Sheldrick, 2008)'
_computing_structure_refinement 'SHELXL97 (Sheldrick, 2008)'
_computing_structure_solution 'SHELXS97 (Sheldrick, 2008)'
_diffrn_ambient_temperature 298(2)
_diffrn_measured_fraction_theta_full 0.976
_diffrn_measured_fraction_theta_max 0.976
_diffrn_measurement_device_type 'Bruker APEX'
_diffrn_measurement_method '\f and \w'
_diffrn_radiation_monochromator graphite
_diffrn_radiation_source 'fine-focus sealed tube'
_diffrn_radiation_type MoK\a
_diffrn_radiation_wavelength 0.71073
_diffrn_reflns_av_R_equivalents 0.0204
_diffrn_reflns_av_sigmaI/netI 0.0461
_diffrn_reflns_limit_h_max 7
_diffrn_reflns_limit_h_min -13
_diffrn_reflns_limit_k_max 14
_diffrn_reflns_limit_k_min -13
_diffrn_reflns_limit_l_max 14
_diffrn_reflns_limit_l_min -13
_diffrn_reflns_number 7968
_diffrn_reflns_theta_full 25.02
_diffrn_reflns_theta_max 25.02
_diffrn_reflns_theta_min 1.73
_diffrn_standards_number 0
_exptl_absorpt_coefficient_mu 2.665
_exptl_absorpt_correction_T_max 0.567
_exptl_absorpt_correction_T_min 0.355
_exptl_absorpt_correction_type multi-scan
_exptl_absorpt_process_details '(SADABS; Bruker, 2002)'
_exptl_crystal_colour colourless
_exptl_crystal_density_diffrn 1.492
_exptl_crystal_density_method 'not measured'
_exptl_crystal_description block
_exptl_crystal_F_000 704
_exptl_crystal_size_max 0.49
_exptl_crystal_size_mid 0.34
_exptl_crystal_size_min 0.24
_refine_diff_density_max 0.604
_refine_diff_density_min -0.745
_refine_ls_extinction_method none
_refine_ls_goodness_of_fit_ref 0.997
_refine_ls_hydrogen_treatment constr
_refine_ls_matrix_type full
_refine_ls_number_parameters 383
_refine_ls_number_reflns 5326
_refine_ls_number_restraints 0
_refine_ls_restrained_S_all 0.997
_refine_ls_R_factor_all 0.0918
_refine_ls_R_factor_gt 0.0488
_refine_ls_shift/su_max 0.001
_refine_ls_shift/su_mean 0.000
_refine_ls_structure_factor_coef Fsqd
_refine_ls_weighting_details 'w = 1/[\s^2^(Fo^2^)+(0.0693P)^2^] where P=(Fo^2^+2Fc^2^)/3'
_refine_ls_weighting_scheme calc
_refine_ls_wR_factor_gt 0.1222
_refine_ls_wR_factor_ref 0.1345
_reflns_number_gt 3031
_reflns_number_total 5326
_reflns_threshold_expression I>2\s(I)
_cod_data_source_file zq2148.cif
_cod_data_source_block I
_cod_original_cell_volume 1546.2(13)
_cod_database_code 2234071
_cod_database_fobs_code 2234071

loop_
_symmetry_equiv_pos_as_xyz
'x, y, z'
'-x, -y, -z'

loop_
_atom_site_type_symbol
_atom_site_label
_atom_site_fract_x
_atom_site_fract_y
_atom_site_fract_z
_atom_site_U_iso_or_equiv
_atom_site_adp_type
_atom_site_calc_flag
_atom_site_refinement_flags
_atom_site_occupancy
_atom_site_symmetry_multiplicity
Br Br1 1.31399(5) 0.24675(5) 0.31891(5) 0.1117(3) Uani d . 1 1
Br Br2 0.65864(5) 0.47379(5) 1.48067(4) 0.1092(3) Uani d . 1 1
O O1 0.9383(3) 0.2110(3) -0.0037(3) 0.0994(11) Uani d . 1 1
O O2 0.5144(2) 0.1793(2) -0.2772(2) 0.0612(7) Uani d . 1 1
O O3 0.4199(2) -0.0087(2) -0.2365(2) 0.0663(7) Uani d . 1 1
O O4 0.3197(2) 0.4779(3) 1.1131(3) 0.0945(10) Uani d . 1 1
O O5 -0.0283(2) 0.3636(2) 0.7519(2) 0.0674(7) Uani d . 1 1
O O6 0.0593(2) 0.2352(2) 0.6217(2) 0.0712(8) Uani d . 1 1
C C1 1.2701(3) 0.0977(4) 0.3508(3) 0.0687(11) Uani d . 1 1
C C2 1.3450(4) 0.0455(5) 0.4462(4) 0.0872(15) Uani d . 1 1
H H2 1.4151 0.0837 0.4931 0.105 Uiso calc R 1 1
C C3 1.3160(4) -0.0620(6) 0.4713(4) 0.0916(15) Uani d . 1 1
H H3 1.3671 -0.0972 0.5348 0.110 Uiso calc R 1 1
C C4 1.2123(4) -0.1185(4) 0.4041(4) 0.0833(13) Uani d . 1 1
H H4 1.1925 -0.1916 0.4217 0.100 Uiso calc R 1 1
C C5 1.1384(3) -0.0663(4) 0.3111(3) 0.0669(11) Uani d . 1 1
H H5 1.0687 -0.1058 0.2652 0.080 Uiso calc R 1 1
C C6 1.1626(3) 0.0426(3) 0.2819(3) 0.0564(10) Uani d . 1 1
C C7 1.0796(3) 0.0964(3) 0.1822(3) 0.0611(10) Uani d . 1 1
H H7 1.1088 0.1627 0.1576 0.073 Uiso calc R 1 1
C C8 0.9686(3) 0.0613(3) 0.1239(3) 0.0618(10) Uani d . 1 1
H H8 0.9355 -0.0046 0.1454 0.074 Uiso calc R 1 1
C C9 0.8956(3) 0.1246(4) 0.0248(3) 0.0625(10) Uani d . 1 1
C C10 0.7700(3) 0.0834(3) -0.0386(3) 0.0535(9) Uani d . 1 1
C C11 0.7197(3) -0.0189(3) -0.0212(3) 0.0614(10) Uani d . 1 1
H H11 0.7648 -0.0658 0.0351 0.074 Uiso calc R 1 1
C C12 0.6032(3) -0.0537(3) -0.0856(3) 0.0605(10) Uani d . 1 1
H H12 0.5702 -0.1234 -0.0727 0.073 Uiso calc R 1 1
C C13 0.5364(3) 0.0158(3) -0.1691(3) 0.0515(9) Uani d . 1 1
C C14 0.5866(3) 0.1193(3) -0.1896(3) 0.0473(8) Uani d . 1 1
C C15 0.7013(3) 0.1528(3) -0.1241(3) 0.0524(9) Uani d . 1 1
H H15 0.7342 0.2227 -0.1366 0.063 Uiso calc R 1 1
C C16 0.5611(4) 0.2853(3) -0.3024(4) 0.0765(12) Uani d . 1 1
H H16A 0.5780 0.3361 -0.2342 0.115 Uiso calc R 1 1
H H16B 0.5025 0.3173 -0.3670 0.115 Uiso calc R 1 1
H H16C 0.6342 0.2740 -0.3232 0.115 Uiso calc R 1 1
C C17 0.3661(4) -0.1170(4) -0.2221(4) 0.0778(13) Uani d . 1 1
H H17A 0.4091 -0.1768 -0.2464 0.117 Uiso calc R 1 1
H H17B 0.2830 -0.1222 -0.2696 0.117 Uiso calc R 1 1
H H17C 0.3701 -0.1243 -0.1408 0.117 Uiso calc R 1 1
C C18 0.7467(3) 0.4225(3) 1.3779(3) 0.0659(11) Uani d . 1 1
C C19 0.8659(4) 0.4014(4) 1.4280(4) 0.0818(13) Uani d . 1 1
H H19 0.9010 0.4123 1.5089 0.098 Uiso calc R 1 1
C C20 0.9328(4) 0.3639(4) 1.3572(5) 0.0896(15) Uani d . 1 1
H H20 1.0139 0.3494 1.3907 0.108 Uiso calc R 1 1
C C21 0.8821(4) 0.3475(4) 1.2382(5) 0.0785(12) Uani d . 1 1
H H21 0.9288 0.3234 1.1910 0.094 Uiso calc R 1 1
C C22 0.7612(3) 0.3668(3) 1.1886(4) 0.0628(10) Uani d . 1 1
H H22 0.7268 0.3537 1.1079 0.075 Uiso calc R 1 1
C C23 0.6898(3) 0.4055(3) 1.2563(3) 0.0555(9) Uani d . 1 1
C C24 0.5611(3) 0.4248(3) 1.2031(3) 0.0579(9) Uani d . 1 1
H H24 0.5237 0.4667 1.2490 0.069 Uiso calc R 1 1
C C25 0.4934(3) 0.3899(3) 1.0985(3) 0.0577(10) Uani d . 1 1
H H25 0.5277 0.3484 1.0496 0.069 Uiso calc R 1 1
C C26 0.3628(3) 0.4145(3) 1.0551(3) 0.0577(10) Uani d . 1 1
C C27 0.2870(3) 0.3600(3) 0.9424(3) 0.0511(9) Uani d . 1 1
C C28 0.3319(3) 0.2920(3) 0.8702(3) 0.0555(9) Uani d . 1 1
H H28 0.4133 0.2757 0.8939 0.067 Uiso calc R 1 1
C C29 0.2586(3) 0.2475(3) 0.7631(3) 0.0604(10) Uani d . 1 1
H H29 0.2905 0.2007 0.7161 0.072 Uiso calc R 1 1
C C30 0.1385(3) 0.2725(3) 0.7262(3) 0.0525(9) Uani d . 1 1
C C31 0.0910(3) 0.3418(3) 0.7983(3) 0.0524(9) Uani d . 1 1
C C32 0.1640(3) 0.3843(3) 0.9051(3) 0.0533(9) Uani d . 1 1
H H32 0.1319 0.4294 0.9532 0.064 Uiso calc R 1 1
C C33 -0.0848(3) 0.4297(3) 0.8225(3) 0.0666(11) Uani d . 1 1
H H33A -0.0833 0.3903 0.8923 0.100 Uiso calc R 1 1
H H33B -0.1671 0.4411 0.7783 0.100 Uiso calc R 1 1
H H33C -0.0419 0.5020 0.8442 0.100 Uiso calc R 1 1
C C34 0.1004(4) 0.1567(5) 0.5498(4) 0.1024(17) Uani d . 1 1
H H34A 0.1655 0.1919 0.5268 0.154 Uiso calc R 1 1
H H34B 0.0351 0.1346 0.4808 0.154 Uiso calc R 1 1
H H34C 0.1283 0.0907 0.5934 0.154 Uiso calc R 1 1

loop_
_atom_site_aniso_label
_atom_site_aniso_U_11
_atom_site_aniso_U_22
_atom_site_aniso_U_33
_atom_site_aniso_U_12
_atom_site_aniso_U_13
_atom_site_aniso_U_23
Br1 0.0906(4) 0.0923(4) 0.1373(5) -0.0230(3) 0.0170(3) -0.0320(3)
Br2 0.1124(4) 0.1390(6) 0.0687(3) 0.0344(4) 0.0123(3) -0.0010(3)
O1 0.0711(19) 0.102(3) 0.102(2) -0.0269(18) -0.0118(16) 0.0457(19)
O2 0.0512(14) 0.0496(16) 0.0749(17) 0.0054(12) 0.0047(12) 0.0129(13)
O3 0.0526(15) 0.0552(17) 0.0806(18) -0.0091(13) 0.0041(13) 0.0067(13)
O4 0.0570(17) 0.116(3) 0.093(2) 0.0218(17) -0.0012(15) -0.0437(19)
O5 0.0446(14) 0.083(2) 0.0687(16) 0.0124(13) 0.0087(12) -0.0123(14)
O6 0.0571(15) 0.090(2) 0.0599(16) 0.0101(14) 0.0076(13) -0.0165(14)
C1 0.054(2) 0.087(3) 0.060(2) 0.002(2) 0.012(2) -0.023(2)
C2 0.047(3) 0.130(5) 0.069(3) 0.010(3) -0.003(2) -0.027(3)
C3 0.069(3) 0.138(5) 0.064(3) 0.024(3) 0.012(2) 0.012(3)
C4 0.062(3) 0.113(4) 0.074(3) 0.014(3) 0.016(2) 0.026(3)
C5 0.050(2) 0.088(3) 0.056(2) 0.005(2) 0.0049(19) 0.010(2)
C6 0.047(2) 0.071(3) 0.049(2) 0.0059(19) 0.0117(17) -0.0051(19)
C7 0.059(2) 0.063(3) 0.059(2) 0.0018(19) 0.0133(19) -0.0015(19)
C8 0.053(2) 0.069(3) 0.058(2) 0.000(2) 0.0078(19) 0.0084(19)
C9 0.056(2) 0.069(3) 0.057(2) 0.002(2) 0.0077(19) 0.010(2)
C10 0.052(2) 0.056(2) 0.051(2) 0.0005(18) 0.0124(17) 0.0058(18)
C11 0.063(2) 0.064(3) 0.053(2) 0.004(2) 0.0094(19) 0.0086(19)
C12 0.062(2) 0.056(2) 0.060(2) -0.003(2) 0.013(2) 0.0102(19)
C13 0.048(2) 0.052(2) 0.053(2) 0.0002(18) 0.0128(17) 0.0003(17)
C14 0.047(2) 0.044(2) 0.050(2) 0.0053(17) 0.0110(16) 0.0036(16)
C15 0.053(2) 0.049(2) 0.055(2) 0.0006(17) 0.0136(18) 0.0067(17)
C16 0.074(3) 0.048(3) 0.095(3) 0.007(2) 0.002(2) 0.021(2)
C17 0.068(3) 0.069(3) 0.091(3) -0.021(2) 0.017(2) 0.005(2)
C18 0.061(2) 0.059(3) 0.067(3) -0.003(2) 0.002(2) 0.007(2)
C19 0.068(3) 0.075(3) 0.080(3) 0.000(2) -0.014(3) 0.007(2)
C20 0.057(3) 0.074(3) 0.119(4) 0.002(2) -0.004(3) 0.014(3)
C21 0.053(3) 0.067(3) 0.112(4) -0.002(2) 0.021(3) 0.005(3)
C22 0.052(2) 0.055(3) 0.076(3) -0.0033(19) 0.011(2) 0.001(2)
C23 0.049(2) 0.040(2) 0.068(2) -0.0061(17) 0.0037(19) 0.0036(18)
C24 0.050(2) 0.054(2) 0.063(2) 0.0038(18) 0.0073(18) -0.0033(18)
C25 0.046(2) 0.057(2) 0.064(2) 0.0010(17) 0.0074(18) 0.0017(19)
C26 0.048(2) 0.059(3) 0.063(2) 0.0063(19) 0.0101(19) 0.0017(19)
C27 0.044(2) 0.049(2) 0.057(2) 0.0021(17) 0.0105(17) 0.0057(17)
C28 0.0420(19) 0.064(3) 0.061(2) 0.0125(18) 0.0138(18) 0.0076(19)
C29 0.054(2) 0.067(3) 0.061(2) 0.0157(19) 0.0173(19) -0.0037(19)
C30 0.048(2) 0.055(2) 0.052(2) 0.0037(18) 0.0106(17) 0.0018(17)
C31 0.0361(19) 0.058(2) 0.061(2) 0.0074(17) 0.0096(17) 0.0031(18)
C32 0.047(2) 0.051(2) 0.061(2) 0.0058(17) 0.0146(18) -0.0018(18)
C33 0.042(2) 0.077(3) 0.081(3) 0.0096(19) 0.0188(19) 0.002(2)
C34 0.096(3) 0.126(5) 0.075(3) 0.026(3) 0.012(3) -0.032(3)

loop_
_atom_type_symbol
_atom_type_description
_atom_type_scat_dispersion_real
_atom_type_scat_dispersion_imag
_atom_type_scat_source
C C 0.0033 0.0016 'International Tables Vol C Tables 4.2.6.8 and 6.1.1.4'
H H 0.0000 0.0000 'International Tables Vol C Tables 4.2.6.8 and 6.1.1.4'
O O 0.0106 0.0060 'International Tables Vol C Tables 4.2.6.8 and 6.1.1.4'
Br Br -0.2901 2.4595 'International Tables Vol C Tables 4.2.6.8 and 6.1.1.4'

loop_
_geom_angle_atom_site_label_1
_geom_angle_atom_site_label_2
_geom_angle_atom_site_label_3
_geom_angle
C14 O2 C16 117.9(3)
C13 O3 C17 117.2(3)
C31 O5 C33 118.1(3)
C30 O6 C34 117.9(3)
C2 C1 C6 120.6(4)
C2 C1 Br1 118.6(3)
C6 C1 Br1 120.8(3)
C3 C2 C1 119.9(4)
C3 C2 H2 120.0
C1 C2 H2 120.0
C2 C3 C4 120.6(4)
C2 C3 H3 119.7
C4 C3 H3 119.7
C5 C4 C3 119.2(5)
C5 C4 H4 120.4
C3 C4 H4 120.4
C4 C5 C6 122.8(4)
C4 C5 H5 118.6
C6 C5 H5 118.6
C5 C6 C1 116.8(3)
C5 C6 C7 121.2(3)
C1 C6 C7 122.0(4)
C8 C7 C6 127.2(4)
C8 C7 H7 116.4
C6 C7 H7 116.4
C7 C8 C9 121.1(4)
C7 C8 H8 119.5
C9 C8 H8 119.5
O1 C9 C8 119.7(3)
O1 C9 C10 120.5(3)
C8 C9 C10 119.8(3)
C11 C10 C15 118.7(3)
C11 C10 C9 124.2(3)
C15 C10 C9 117.1(3)
C10 C11 C12 121.3(4)
C10 C11 H11 119.3
C12 C11 H11 119.3
C13 C12 C11 119.4(4)
C13 C12 H12 120.3
C11 C12 H12 120.3
O3 C13 C12 124.6(3)
O3 C13 C14 115.2(3)
C12 C13 C14 120.2(3)
O2 C14 C15 125.1(3)
O2 C14 C13 115.4(3)
C15 C14 C13 119.5(3)
C14 C15 C10 120.9(3)
C14 C15 H15 119.6
C10 C15 H15 119.6
O2 C16 H16A 109.5
O2 C16 H16B 109.5
H16A C16 H16B 109.5
O2 C16 H16C 109.5
H16A C16 H16C 109.5
H16B C16 H16C 109.5
O3 C17 H17A 109.5
O3 C17 H17B 109.5
H17A C17 H17B 109.5
O3 C17 H17C 109.5
H17A C17 H17C 109.5
H17B C17 H17C 109.5
C19 C18 C23 122.2(4)
C19 C18 Br2 117.1(3)
C23 C18 Br2 120.7(3)
C18 C19 C20 119.0(4)
C18 C19 H19 120.5
C20 C19 H19 120.5
C21 C20 C19 121.0(4)
C21 C20 H20 119.5
C19 C20 H20 119.5
C20 C21 C22 119.6(4)
C20 C21 H21 120.2
C22 C21 H21 120.2
C21 C22 C23 121.6(4)
C21 C22 H22 119.2
C23 C22 H22 119.2
C22 C23 C18 116.5(3)
C22 C23 C24 121.3(3)
C18 C23 C24 122.2(4)
C25 C24 C23 127.3(4)
C25 C24 H24 116.3
C23 C24 H24 116.3
C24 C25 C26 122.1(4)
C24 C25 H25 119.0
C26 C25 H25 119.0
O4 C26 C27 121.0(3)
O4 C26 C25 119.6(3)
C27 C26 C25 119.4(3)
C28 C27 C32 118.7(3)
C28 C27 C26 123.6(3)
C32 C27 C26 117.7(3)
C27 C28 C29 121.4(3)
C27 C28 H28 119.3
C29 C28 H28 119.3
C30 C29 C28 119.8(3)
C30 C29 H29 120.1
C28 C29 H29 120.1
O6 C30 C29 124.6(3)
O6 C30 C31 115.8(3)
C29 C30 C31 119.7(3)
O5 C31 C32 125.1(3)
O5 C31 C30 114.8(3)
C32 C31 C30 120.1(3)
C31 C32 C27 120.3(3)
C31 C32 H32 119.8
C27 C32 H32 119.8
O5 C33 H33A 109.5
O5 C33 H33B 109.5
H33A C33 H33B 109.5
O5 C33 H33C 109.5
H33A C33 H33C 109.5
H33B C33 H33C 109.5
O6 C34 H34A 109.5
O6 C34 H34B 109.5
H34A C34 H34B 109.5
O6 C34 H34C 109.5
H34A C34 H34C 109.5
H34B C34 H34C 109.5

loop_
_geom_bond_atom_site_label_1
_geom_bond_atom_site_label_2
_geom_bond_distance
Br1 C1 1.892(5)
Br2 C18 1.902(4)
O1 C9 1.217(4)
O2 C14 1.363(4)
O2 C16 1.419(4)
O3 C13 1.367(4)
O3 C17 1.438(4)
O4 C26 1.214(4)
O5 C31 1.365(4)
O5 C33 1.432(4)
O6 C30 1.358(4)
O6 C34 1.423(5)
C1 C2 1.386(6)
C1 C6 1.399(5)
C2 C3 1.364(6)
C2 H2 0.9300
C3 C4 1.368(6)
C3 H3 0.9300
C4 C5 1.362(5)
C4 H4 0.9300
C5 C6 1.380(5)
C5 H5 0.9300
C6 C7 1.466(5)
C7 C8 1.315(5)
C7 H7 0.9300
C8 C9 1.474(5)
C8 H8 0.9300
C9 C10 1.484(5)
C10 C11 1.368(5)
C10 C15 1.399(5)
C11 C12 1.383(5)
C11 H11 0.9300
C12 C13 1.378(5)
C12 H12 0.9300
C13 C14 1.392(5)
C14 C15 1.365(4)
C15 H15 0.9300
C16 H16A 0.9600
C16 H16B 0.9600
C16 H16C 0.9600
C17 H17A 0.9600
C17 H17B 0.9600
C17 H17C 0.9600
C18 C19 1.367(6)
C18 C23 1.405(5)
C19 C20 1.372(7)
C19 H19 0.9300
C20 C21 1.367(6)
C20 H20 0.9300
C21 C22 1.379(5)
C21 H21 0.9300
C22 C23 1.388(5)
C22 H22 0.9300
C23 C24 1.466(5)
C24 C25 1.304(4)
C24 H24 0.9300
C25 C26 1.489(5)
C25 H25 0.9300
C26 C27 1.481(5)
C27 C28 1.375(5)
C27 C32 1.404(5)
C28 C29 1.381(5)
C28 H28 0.9300
C29 C30 1.375(5)
C29 H29 0.9300
C30 C31 1.401(5)
C31 C32 1.369(4)
C32 H32 0.9300
C33 H33A 0.9600
C33 H33B 0.9600
C33 H33C 0.9600
C34 H34A 0.9600
C34 H34B 0.9600
C34 H34C 0.9600

loop_
_geom_hbond_atom_site_label_D
_geom_hbond_atom_site_label_H
_geom_hbond_atom_site_label_A
_geom_hbond_site_symmetry_A
_geom_hbond_distance_DH
_geom_hbond_distance_HA
_geom_hbond_distance_DA
_geom_hbond_angle_DHA
C29 H29 O2 1_556 0.93 2.59 3.256(5) 128.9
C33 H33A O1 1_456 0.96 2.46 3.323(5) 148.8

loop_
_cod_related_entry_id
_cod_related_entry_database
_cod_related_entry_code
1 ChemSpider 6254124
